data_1521333
loop_
_publ_author_name
'Mitchell, R.H.'
'Yakovenchuk, V.N.'
'Chakhmouradian, A.R.'
'Burns, P.C.'
'Pakhomovskii, Ya.A.'

_publ_section_title
;
 Henrymeyerite, a new hollandite-type Ba-Fe titanate from the
 Kovdorcomplex, Russia
;
_journal_name_full 'Canadian Mineralogist'
_journal_page_first 617
_journal_page_last 626
_journal_volume 38
_journal_year 2000
_chemical_formula_sum 'Ba1.08 Fe O16 Ti7'
_chemical_name_systematic 'Ba1.08 (Fe Ti7 O16)'
_space_group_IT_number 87
_symmetry_space_group_name_Hall '-I 4'
_symmetry_space_group_name_H-M 'I 4/m'
_cell_angle_alpha 90
_cell_angle_beta 90
_cell_angle_gamma 90
_cell_formula_units_Z 1
_cell_length_a 10.219
_cell_length_b 10.219
_cell_length_c 2.963
_cell_volume 309.420
_citation_journal_id_ASTM CAMIA6
_cod_data_source_file Mitchell_CAMIA6_2000_975.cif
_cod_data_source_block Ba1.08Fe1O16Ti7
_cod_original_cell_volume 309.42
_cod_original_formula_sum 'Ba1.08 Fe1 O16 Ti7'
_cod_database_code 1521333

loop_
_symmetry_equiv_pos_as_xyz
x,y,z
-y,x,z
-x,-y,z
y,-x,z
-x,-y,-z
y,-x,-z
x,y,-z
-y,x,-z
x+1/2,y+1/2,z+1/2
-y+1/2,x+1/2,z+1/2
-x+1/2,-y+1/2,z+1/2
y+1/2,-x+1/2,z+1/2
-x+1/2,-y+1/2,-z+1/2
y+1/2,-x+1/2,-z+1/2
x+1/2,y+1/2,-z+1/2
-y+1/2,x+1/2,-z+1/2

loop_
_atom_site_label
_atom_site_type_symbol
_atom_site_fract_x
_atom_site_fract_y
_atom_site_fract_z
_atom_site_occupancy
_atom_site_U_iso_or_equiv
Ti1 Ti+4 0.34985 0.16604 0 0.875 0.0
Ba1 Ba+2 0 0 0.5 0.54 0.0
O2 O-2 0.539 0.1672 0 1 0.0
O1 O-2 0.1558 0.2037 0 1 0.0
Fe1 Fe+2 0.34985 0.16604 0 0.125 0.0
